data_2015718
loop_
_publ_author_name
'You-Ren Dong'
'Xian-Wen Wang'
'Yue-Qing Zheng'

_publ_section_title
;A novel mixed-valence copper complex,
 poly[[\m~2~-4,4'-bipyridine-\m~3~-pyridine-2,4,6-tricarboxylato-dicopper(I,II)]
 monohydrate]
;
_journal_coeditor_code AV3040
_journal_issue 1
_journal_name_full 'Acta Crystallographica Section C'
_journal_page_first m19
_journal_page_last m21
_journal_paper_doi 10.1107/S0108270106044751
_journal_volume 63
_journal_year 2007
_chemical_formula_iupac '[Cu2 (C8 H2 N O6) (C10 H8 N2)] , H2 O'
_chemical_formula_moiety 'C18 H10 Cu2 N3 O6 , H2 O'
_chemical_formula_sum 'C18 H12 Cu2 N3 O7'
_chemical_formula_weight 509.39
_chemical_name_systematic
;
poly[[\m-4,4'-bipyridine-\m~3~-pyridine,2,4,6-tricarboxylato-dicopper(I,II)]
monohydrate]
;
_space_group_IT_number 14
_symmetry_cell_setting monoclinic
_symmetry_space_group_name_Hall '-P 2yn'
_symmetry_space_group_name_H-M 'P 1 21/n 1'
_atom_sites_solution_hydrogens geom
_atom_sites_solution_primary direct
_atom_sites_solution_secondary difmap
_audit_creation_method SHELXL97
_cell_angle_alpha 90.00
_cell_angle_beta 101.53(3)
_cell_angle_gamma 90.00
_cell_formula_units_Z 4
_cell_length_a 12.823(3)
_cell_length_b 8.2800(17)
_cell_length_c 16.776(3)
_cell_measurement_reflns_used 32
_cell_measurement_temperature 298(2)
_cell_measurement_theta_max 25
_cell_measurement_theta_min 11.2
_cell_volume 1745.2(7)
_computing_cell_refinement XSCANS
_computing_data_collection 'XSCANS (Siemens, 1996)'
_computing_data_reduction XSCANS
_computing_molecular_graphics 'SHELXTL (Bruker, 1997)'
_computing_publication_material SHELXTL
_computing_structure_refinement 'SHELXL97 (Sheldrick, 1997)'
_computing_structure_solution 'SHELXS97 (Sheldrick, 1997)'
_diffrn_ambient_temperature 293(2)
_diffrn_measured_fraction_theta_full 1.000
_diffrn_measured_fraction_theta_max 1.000
_diffrn_measurement_device_type 'Siemens P4'
_diffrn_measurement_method \w
_diffrn_radiation_monochromator graphite
_diffrn_radiation_source 'fine-focus sealed tube'
_diffrn_radiation_type MoK\a
_diffrn_radiation_wavelength 0.71073
_diffrn_reflns_av_R_equivalents 0.0652
_diffrn_reflns_av_sigmaI/netI 0.1781
_diffrn_reflns_limit_h_max 16
_diffrn_reflns_limit_h_min -1
_diffrn_reflns_limit_k_max 10
_diffrn_reflns_limit_k_min -1
_diffrn_reflns_limit_l_max 21
_diffrn_reflns_limit_l_min -21
_diffrn_reflns_number 5160
_diffrn_reflns_theta_full 27.50
_diffrn_reflns_theta_max 27.50
_diffrn_reflns_theta_min 1.83
_diffrn_standards_decay_% 0
_diffrn_standards_interval_count 97
_diffrn_standards_number 3
_exptl_absorpt_coefficient_mu 2.489
_exptl_absorpt_correction_T_max 0.758
_exptl_absorpt_correction_T_min 0.651
_exptl_absorpt_correction_type psi-scan
_exptl_absorpt_process_details '(North <i>et al.</i>,  1968)'
_exptl_crystal_colour blue
_exptl_crystal_density_diffrn 1.939
_exptl_crystal_density_method 'not measured'
_exptl_crystal_description block
_exptl_crystal_F_000 1020
_exptl_crystal_size_max 0.10
_exptl_crystal_size_mid 0.08
_exptl_crystal_size_min 0.06
_refine_diff_density_max 0.514
_refine_diff_density_min -0.502
_refine_ls_extinction_coef 0.00052(13)
_refine_ls_extinction_expression Fc^*^=kFc[1+0.001xFc^2^\l^3^/sin(2\q)]^-1/4^
_refine_ls_extinction_method 'SHELXL97 (Sheldrick, 1997)'
_refine_ls_goodness_of_fit_ref 0.899
_refine_ls_hydrogen_treatment constr
_refine_ls_matrix_type full
_refine_ls_number_parameters 272
_refine_ls_number_reflns 4011
_refine_ls_number_restraints 0
_refine_ls_restrained_S_all 0.899
_refine_ls_R_factor_all 0.2079
_refine_ls_R_factor_gt 0.0560
_refine_ls_shift/su_max 0.005
_refine_ls_shift/su_mean 0.000
_refine_ls_structure_factor_coef Fsqd
_refine_ls_weighting_details 'calc w = 1/[\s^2^(Fo^2^)+(0.0277P)^2^] where P=(Fo^2^+2Fc^2^)/3'
_refine_ls_weighting_scheme calc
_refine_ls_wR_factor_gt 0.0820
_refine_ls_wR_factor_ref 0.1157
_reflns_number_gt 1439
_reflns_number_total 4011
_reflns_threshold_expression I>2\s(I)
_cod_data_source_file av3040.cif
_cod_data_source_block I
_cod_original_cell_volume 1745.2(6)
_cod_original_sg_symbol_H-M 'P 21/n'
_cod_database_code 2015718
_cod_database_fobs_code 2015718

loop_
_symmetry_equiv_pos_as_xyz
'x, y, z'
'-x+1/2, y+1/2, -z+1/2'
'-x, -y, -z'
'x-1/2, -y-1/2, z-1/2'

loop_
_atom_site_type_symbol
_atom_site_label
_atom_site_fract_x
_atom_site_fract_y
_atom_site_fract_z
_atom_site_U_iso_or_equiv
_atom_site_adp_type
_atom_site_calc_flag
_atom_site_refinement_flags
_atom_site_occupancy
Cu Cu1 0.34039(6) 0.77279(11) 0.65020(5) 0.0312(3) Uani d . 1
Cu Cu2 -0.30314(6) 0.73763(13) 0.37936(5) 0.0434(3) Uani d . 1
N N1 0.1932(3) 0.7471(7) 0.6048(3) 0.0218(12) Uani d . 1
N N2 0.4955(4) 0.7642(7) 0.6881(3) 0.0280(13) Uani d . 1
N N3 1.0504(4) 0.7645(7) 0.8352(3) 0.0311(14) Uani d . 1
O O1 0.3285(3) 0.9247(6) 0.5545(2) 0.0356(13) Uani d . 1
O O2 0.2102(3) 1.0078(5) 0.4450(3) 0.0331(13) Uani d . 1
O O3 -0.1606(3) 0.7382(7) 0.4273(2) 0.0415(14) Uani d . 1
O O4 -0.1828(3) 0.5813(6) 0.5322(3) 0.0431(14) Uani d . 1
O O5 0.1610(4) 0.4703(6) 0.7544(3) 0.0405(14) Uani d . 1
O O6 0.3024(3) 0.6023(6) 0.7259(3) 0.0349(13) Uani d . 1
C C1 0.1528(5) 0.8274(8) 0.5364(4) 0.0268(18) Uani d . 1
C C2 0.0471(5) 0.8050(8) 0.5000(4) 0.0259(17) Uani d . 1
H H1 0.0179 0.8599 0.4524 0.031 Uiso calc R 1
C C3 -0.0146(5) 0.7006(9) 0.5349(4) 0.0279(18) Uani d . 1
C C4 0.0314(5) 0.6200(8) 0.6062(4) 0.0301(18) Uani d . 1
H H2 -0.0090 0.5502 0.6312 0.036 Uiso calc R 1
C C5 0.1380(5) 0.6450(8) 0.6396(4) 0.0251(16) Uani d . 1
C C6 0.2363(5) 0.9301(8) 0.5081(4) 0.0260(17) Uani d . 1
C C7 -0.1304(5) 0.6712(9) 0.4960(4) 0.0305(19) Uani d . 1
C C8 0.2041(5) 0.5618(8) 0.7146(4) 0.0249(17) Uani d . 1
C C9 0.5626(5) 0.7573(9) 0.6365(4) 0.0356(18) Uani d . 1
H H3 0.5344 0.7569 0.5809 0.043 Uiso calc R 1
C C10 0.6721(5) 0.7508(9) 0.6618(4) 0.0339(18) Uani d . 1
H H4 0.7163 0.7396 0.6245 0.041 Uiso calc R 1
C C11 0.7139(5) 0.7614(9) 0.7445(4) 0.0279(17) Uani d . 1
C C12 0.6439(5) 0.7714(8) 0.7980(4) 0.0296(17) Uani d . 1
H H5 0.6696 0.7790 0.8538 0.035 Uiso calc R 1
C C13 0.5363(5) 0.7699(8) 0.7671(4) 0.0320(18) Uani d . 1
H H6 0.4900 0.7729 0.8033 0.038 Uiso calc R 1
C C14 0.8315(4) 0.7619(8) 0.7750(4) 0.0258(17) Uani d . 1
C C15 0.8993(5) 0.8451(8) 0.7359(4) 0.0302(18) Uani d . 1
H H7 0.8732 0.9008 0.6879 0.036 Uiso calc R 1
C C16 1.0066(5) 0.8444(9) 0.7691(4) 0.036(2) Uani d . 1
H H8 1.0512 0.9045 0.7430 0.043 Uiso calc R 1
C C17 0.9835(5) 0.6806(9) 0.8730(4) 0.036(2) Uani d . 1
H H9 1.0123 0.6225 0.9196 0.043 Uiso calc R 1
C C18 0.8764(5) 0.6772(8) 0.8459(4) 0.0346(19) Uani d . 1
H H10 0.8332 0.6192 0.8741 0.042 Uiso calc R 1
O O7 0.3857(5) 0.5501(8) 0.5152(4) 0.114(3) Uani d . 1
H H11 0.3701 0.6454 0.5275 0.137 Uiso d R 1
H H12 0.3192 0.5324 0.5020 0.137 Uiso d R 1

loop_
_atom_site_aniso_label
_atom_site_aniso_U_11
_atom_site_aniso_U_22
_atom_site_aniso_U_33
_atom_site_aniso_U_12
_atom_site_aniso_U_13
_atom_site_aniso_U_23
Cu1 0.0132(4) 0.0427(6) 0.0343(5) -0.0031(5) -0.0035(4) 0.0049(5)
Cu2 0.0161(4) 0.0645(8) 0.0441(6) -0.0012(6) -0.0071(4) 0.0033(6)
N1 0.009(2) 0.030(4) 0.023(3) 0.003(3) -0.004(2) -0.006(3)
N2 0.015(3) 0.035(4) 0.032(3) 0.002(3) -0.001(2) 0.002(3)
N3 0.016(3) 0.041(4) 0.033(3) -0.001(3) -0.003(3) -0.007(3)
O1 0.018(3) 0.054(3) 0.032(3) -0.009(3) -0.001(2) 0.005(3)
O2 0.031(3) 0.041(3) 0.026(3) -0.005(3) 0.004(2) 0.008(2)
O3 0.024(3) 0.069(4) 0.028(3) -0.001(3) -0.002(2) -0.002(3)
O4 0.019(3) 0.061(4) 0.049(3) -0.013(3) 0.007(3) 0.004(3)
O5 0.033(3) 0.046(4) 0.042(3) -0.007(3) 0.006(3) 0.021(3)
O6 0.019(3) 0.048(3) 0.035(3) 0.000(2) -0.003(2) 0.012(3)
C1 0.022(4) 0.032(5) 0.025(4) -0.001(4) 0.001(3) -0.003(4)
C2 0.022(4) 0.030(4) 0.022(4) 0.004(3) -0.003(3) 0.007(3)
C3 0.016(3) 0.042(5) 0.024(4) 0.002(4) -0.002(3) 0.001(4)
C4 0.018(4) 0.032(5) 0.040(4) -0.009(4) 0.008(3) -0.011(4)
C5 0.017(3) 0.025(4) 0.033(4) -0.002(3) 0.005(3) -0.002(4)
C6 0.024(4) 0.021(4) 0.034(4) 0.002(3) 0.008(4) -0.009(4)
C7 0.016(4) 0.040(5) 0.035(4) 0.000(4) 0.005(3) -0.009(4)
C8 0.018(4) 0.030(4) 0.024(4) 0.008(3) -0.002(3) -0.004(3)
C9 0.022(3) 0.049(5) 0.034(4) 0.001(4) 0.001(3) 0.007(4)
C10 0.015(3) 0.052(5) 0.034(4) -0.007(4) 0.003(3) 0.002(5)
C11 0.017(4) 0.034(5) 0.031(4) -0.002(4) 0.001(3) 0.003(4)
C12 0.020(3) 0.038(5) 0.027(3) 0.002(4) -0.006(3) 0.003(4)
C13 0.023(3) 0.048(5) 0.026(4) 0.004(4) 0.006(3) 0.009(4)
C14 0.013(3) 0.031(5) 0.033(4) 0.004(4) 0.002(3) -0.001(4)
C15 0.018(4) 0.044(5) 0.026(4) 0.004(4) -0.002(3) -0.003(4)
C16 0.018(4) 0.050(5) 0.040(5) 0.007(4) 0.005(3) -0.002(4)
C17 0.024(4) 0.051(5) 0.027(4) 0.005(4) -0.008(3) 0.004(4)
C18 0.020(4) 0.049(5) 0.034(4) 0.004(4) 0.002(3) 0.010(4)
O7 0.048(4) 0.080(5) 0.190(7) -0.018(4) -0.036(5) 0.016(5)

loop_
_atom_type_symbol
_atom_type_description
_atom_type_scat_dispersion_real
_atom_type_scat_dispersion_imag
_atom_type_scat_source
C C 0.0033 0.0016 'International Tables Vol C Tables 4.2.6.8 and 6.1.1.4'
H H 0.0000 0.0000 'International Tables Vol C Tables 4.2.6.8 and 6.1.1.4'
N N 0.0061 0.0033 'International Tables Vol C Tables 4.2.6.8 and 6.1.1.4'
O O 0.0106 0.0060 'International Tables Vol C Tables 4.2.6.8 and 6.1.1.4'
Cu Cu 0.3201 1.2651 'International Tables Vol C Tables 4.2.6.8 and 6.1.1.4'

loop_
_geom_angle_atom_site_label_1
_geom_angle_atom_site_label_2
_geom_angle_atom_site_label_3
_geom_angle_site_symmetry_3
_geom_angle
_geom_angle_publ_flag
N1 Cu1 N2 . 170.3(2) y
N1 Cu1 O1 . 80.8(2) y
N2 Cu1 O1 . 100.9(2) y
N1 Cu1 O6 . 80.1(2) y
N2 Cu1 O6 . 97.3(2) y
O1 Cu1 O6 . 160.71(17) y
N1 Cu1 O5 2_556 102.33(19) y
N2 Cu1 O5 2_556 87.1(2) y
O1 Cu1 O5 2_556 95.78(18) y
O6 Cu1 O5 2_556 91.34(18) y
O3 Cu2 N3 4_475 177.5(2) y
C5 N1 C1 . 123.4(5) ?
C5 N1 Cu1 . 118.4(4) ?
C1 N1 Cu1 . 118.1(5) ?
C13 N2 C9 . 118.2(5) ?
C13 N2 Cu1 . 119.6(4) ?
C9 N2 Cu1 . 122.2(4) ?
C16 N3 C17 . 116.6(5) ?
C16 N3 Cu2 4_776 124.2(5) ?
C17 N3 Cu2 4_776 119.2(4) ?
C6 O1 Cu1 . 114.7(4) ?
C7 O3 Cu2 . 119.4(5) ?
C8 O5 Cu1 2_546 153.9(4) ?
C8 O6 Cu1 . 116.3(4) ?
N1 C1 C2 . 119.3(6) ?
N1 C1 C6 . 111.8(6) ?
C2 C1 C6 . 128.9(6) ?
C3 C2 C1 . 119.5(6) ?
C3 C2 H1 . 120.3 ?
C1 C2 H1 . 120.3 ?
C2 C3 C4 . 119.0(6) ?
C2 C3 C7 . 121.0(6) ?
C4 C3 C7 . 120.1(7) ?
C5 C4 C3 . 119.3(7) ?
C5 C4 H2 . 120.4 ?
C3 C4 H2 . 120.4 ?
N1 C5 C4 . 119.6(6) ?
N1 C5 C8 . 113.2(5) ?
C4 C5 C8 . 127.1(7) ?
O2 C6 O1 . 127.0(7) ?
O2 C6 C1 . 118.5(6) ?
O1 C6 C1 . 114.5(6) ?
O4 C7 O3 . 127.7(6) ?
O4 C7 C3 . 117.8(6) ?
O3 C7 C3 . 114.5(7) ?
O5 C8 O6 . 128.7(6) ?
O5 C8 C5 . 119.6(6) ?
O6 C8 C5 . 111.7(6) ?
N2 C9 C10 . 123.2(6) ?
N2 C9 H3 . 118.4 ?
C10 C9 H3 . 118.4 ?
C9 C10 C11 . 118.1(6) ?
C9 C10 H4 . 121.0 ?
C11 C10 H4 . 121.0 ?
C10 C11 C12 . 118.6(5) ?
C10 C11 C14 . 120.4(5) ?
C12 C11 C14 . 121.1(5) ?
C13 C12 C11 . 119.0(6) ?
C13 C12 H5 . 120.5 ?
C11 C12 H5 . 120.5 ?
N2 C13 C12 . 122.9(6) ?
N2 C13 H6 . 118.6 ?
C12 C13 H6 . 118.6 ?
C15 C14 C18 . 117.7(6) ?
C15 C14 C11 . 122.0(6) ?
C18 C14 C11 . 120.3(6) ?
C14 C15 C16 . 118.7(6) ?
C14 C15 H7 . 120.6 ?
C16 C15 H7 . 120.6 ?
N3 C16 C15 . 124.5(7) ?
N3 C16 H8 . 117.8 ?
C15 C16 H8 . 117.8 ?
N3 C17 C18 . 123.1(6) ?
N3 C17 H9 . 118.4 ?
C18 C17 H9 . 118.4 ?
C17 C18 C14 . 119.3(7) ?
C17 C18 H10 . 120.3 ?
C14 C18 H10 . 120.3 ?
H11 O7 H12 . 87.1 ?

loop_
_geom_bond_atom_site_label_1
_geom_bond_atom_site_label_2
_geom_bond_site_symmetry_2
_geom_bond_distance
_geom_bond_publ_flag
Cu1 N1 . 1.900(4) y
Cu1 N2 . 1.965(5) y
Cu1 O1 . 2.020(4) y
Cu1 O6 . 2.022(5) y
Cu1 O5 2_556 2.290(5) y
Cu2 O3 . 1.844(4) y
Cu2 N3 4_475 1.876(5) y
N1 C5 . 1.312(7) ?
N1 C1 . 1.338(7) ?
N2 C13 . 1.326(7) ?
N2 C9 . 1.338(7) ?
N3 C16 . 1.316(8) ?
N3 C17 . 1.356(8) ?
N3 Cu2 4_776 1.876(5) ?
O1 C6 . 1.281(7) ?
O2 C6 . 1.227(7) ?
O3 C7 . 1.269(8) ?
O4 C7 . 1.239(8) ?
O5 C8 . 1.214(7) ?
O5 Cu1 2_546 2.290(5) ?
O6 C8 . 1.281(7) ?
C1 C2 . 1.383(8) ?
C1 C6 . 1.515(9) ?
C2 C3 . 1.378(8) ?
C2 H1 . 0.9300 ?
C3 C4 . 1.395(8) ?
C3 C7 . 1.517(8) ?
C4 C5 . 1.385(8) ?
C4 H2 . 0.9300 ?
C5 C8 . 1.533(8) ?
C9 C10 . 1.383(7) ?
C9 H3 . 0.9300 ?
C10 C11 . 1.386(7) ?
C10 H4 . 0.9300 ?
C11 C12 . 1.393(8) ?
C11 C14 . 1.493(7) ?
C12 C13 . 1.373(7) ?
C12 H5 . 0.9300 ?
C13 H6 . 0.9300 ?
C14 C15 . 1.375(8) ?
C14 C18 . 1.401(8) ?
C15 C16 . 1.377(8) ?
C15 H7 . 0.9300 ?
C16 H8 . 0.9300 ?
C17 C18 . 1.358(8) ?
C17 H9 . 0.9300 ?
C18 H10 . 0.9300 ?
O7 H11 . 0.8501 ?
O7 H12 . 0.8501 ?

loop_
_geom_hbond_atom_site_label_D
_geom_hbond_atom_site_label_H
_geom_hbond_atom_site_label_A
_geom_hbond_site_symmetry_A
_geom_hbond_distance_DH
_geom_hbond_distance_HA
_geom_hbond_distance_DA
_geom_hbond_angle_DHA
_geom_hbond_publ_flag
O7 H11 O1 1_555 0.85 2.44 3.284(8) 176 yes
O7 H12 O4 3_566 0.85 1.97 2.786(8) 162 yes
C10 H4 O4 1_655 0.93 2.57 3.432(8) 155 yes
C15 H7 O2 3_676 0.93 2.39 3.310(8) 168 yes
C16 H8 O6 2_656 0.93 2.47 3.238(8) 140 yes
C17 H9 O1 2_646 0.93 2.58 3.257(8) 130 yes
C18 H10 O2 4_676 0.93 2.40 3.327(8) 174 yes
